data_4121408
loop_
_publ_author_name
'Aggarwal, Himanshu'
'Bhatt, Prashant M.'
'Bezuidenhout, Charl X.'
'Barbour, Leonard J.'

_publ_contact_author
;
  Prof. Leonard J. Barbour
  Department of Chemistry and Polymer Science,
  University of Stellenbosch,
  Stellenbosch 7600, 
  South Africa.
;
_publ_section_title
;
 Direct evidence for single-crystal to single-crystal switching of degree
 of interpenetration in a metal-organic framework.
;
_journal_issue 10
_journal_name_full 'Journal of the American Chemical Society'
_journal_page_first 3776
_journal_page_last 3779
_journal_paper_doi 10.1021/ja500530y
_journal_volume 136
_journal_year 2014
_chemical_formula_moiety 'C34H20N2O8Zn2, 0.5(C3H7NO), 0.8(C3H7NO)'
_chemical_formula_sum 'C37.9 H29.1 N3.3 O9.3 Zn2'
_chemical_formula_weight 810.28
_chemical_name_systematic
; 
 ? 
;
_space_group_IT_number 2
_symmetry_cell_setting triclinic
_symmetry_space_group_name_Hall '-P 1'
_symmetry_space_group_name_H-M 'P -1'
_atom_sites_solution_hydrogens geom
_atom_sites_solution_primary direct
_atom_sites_solution_secondary difmap
_audit_creation_method SHELXL-97
_cell_angle_alpha 84.9560(10)
_cell_angle_beta 69.2730(10)
_cell_angle_gamma 84.6080(10)
_cell_formula_units_Z 2
_cell_length_a 13.0126(4)
_cell_length_b 13.1146(4)
_cell_length_c 13.9071(4)
_cell_measurement_reflns_used 9959
_cell_measurement_temperature 200(2)
_cell_measurement_theta_max 26.57
_cell_measurement_theta_min 2.21
_cell_volume 2206.08(12)
_computing_cell_refinement 'SAINT (Bruker, 2009)'
_computing_data_collection 'APEX2 (Bruker, 2009)'
_computing_data_reduction SAINT
_computing_molecular_graphics 'X-Seed (Barbour 2001)'
_computing_structure_refinement 'SHELXL-97 (Sheldrick, 1997)'
_computing_structure_solution 'SHELXS-97 (Sheldrick, 1990)'
_diffrn_ambient_temperature 200(2)
_diffrn_measured_fraction_theta_full 0.997
_diffrn_measured_fraction_theta_max 0.997
_diffrn_measurement_device_type 'CCD area detector'
_diffrn_measurement_method 'phi and omega scans'
_diffrn_radiation_monochromator graphite
_diffrn_radiation_source 'fine-focus sealed tube'
_diffrn_radiation_type MoK\a
_diffrn_radiation_wavelength 0.71073
_diffrn_reflns_av_R_equivalents 0.0524
_diffrn_reflns_av_sigmaI/netI 0.0392
_diffrn_reflns_limit_h_max 16
_diffrn_reflns_limit_h_min -16
_diffrn_reflns_limit_k_max 16
_diffrn_reflns_limit_k_min -16
_diffrn_reflns_limit_l_max 17
_diffrn_reflns_limit_l_min -17
_diffrn_reflns_number 50155
_diffrn_reflns_theta_full 26.72
_diffrn_reflns_theta_max 26.72
_diffrn_reflns_theta_min 1.56
_exptl_absorpt_coefficient_mu 1.137
_exptl_absorpt_correction_T_max 0.9349
_exptl_absorpt_correction_T_min 0.7642
_exptl_absorpt_correction_type multi-scan
_exptl_absorpt_process_details SADABS
_exptl_crystal_colour colourless
_exptl_crystal_density_diffrn 1.220
_exptl_crystal_density_method 'not measured'
_exptl_crystal_description Plate
_exptl_crystal_F_000 828
_exptl_crystal_size_max 0.25
_exptl_crystal_size_mid 0.21
_exptl_crystal_size_min 0.06
_platon_squeeze_details
;
;
_refine_diff_density_max 1.020
_refine_diff_density_min -0.504
_refine_diff_density_rms 0.099
_refine_ls_extinction_method none
_refine_ls_goodness_of_fit_ref 1.060
_refine_ls_hydrogen_treatment constr
_refine_ls_matrix_type full
_refine_ls_number_parameters 452
_refine_ls_number_reflns 9350
_refine_ls_number_restraints 356
_refine_ls_restrained_S_all 1.046
_refine_ls_R_factor_all 0.0568
_refine_ls_R_factor_gt 0.0463
_refine_ls_shift/su_max 0.001
_refine_ls_shift/su_mean 0.000
_refine_ls_structure_factor_coef Fsqd
_refine_ls_weighting_details 'calc w=1/[\s^2^(Fo^2^)+(0.0787P)^2^+1.7663P] where P=(Fo^2^+2Fc^2^)/3'
_refine_ls_weighting_scheme calc
_refine_ls_wR_factor_gt 0.1321
_refine_ls_wR_factor_ref 0.1374
_reflns_number_gt 7505
_reflns_number_total 9350
_reflns_threshold_expression >2sigma(I)
_cod_data_source_file ja500530y_si_003.cif
_cod_data_source_block LJB_2f
_cod_depositor_comments
;
The following automatic conversions were performed:

'_symmetry_cell_setting' value 'Triclinic' changed to 'triclinic'
according to
/usr/data/users/saulius/crontab/automatic-downloads/current/ACS/lib/dictionaries/cif_core.dic
dictionary named 'cif_core.dic' version 2.4.2 from 2011-04-26.

Automatic conversion script
Id: cif_fix_values 2281 2013-09-26 08:29:07Z andrius 
;
_cod_original_cell_volume 2206.08(11)
_cod_original_sg_symbol_Hall ' -P 1'
_cod_original_sg_symbol_H-M P-1
_cod_original_formula_sum 'C37.90 H29.10 N3.30 O9.30 Zn2'
_cod_database_code 4121408

loop_
_symmetry_equiv_pos_as_xyz
'x, y, z'
'-x, -y, -z'

loop_
_atom_site_label
_atom_site_type_symbol
_atom_site_fract_x
_atom_site_fract_y
_atom_site_fract_z
_atom_site_U_iso_or_equiv
_atom_site_adp_type
_atom_site_occupancy
_atom_site_symmetry_multiplicity
_atom_site_calc_flag
_atom_site_refinement_flags
_atom_site_disorder_assembly
_atom_site_disorder_group
Zn1 Zn 0.20298(3) 0.32206(2) 0.16422(2) 0.01488(10) Uani 1 1 d . . .
Zn2 Zn 0.13367(2) 0.32743(2) 0.39017(2) 0.01437(10) Uani 1 1 d . . .
O8 O 0.13961(19) -0.52046(15) 0.34898(16) 0.0266(5) Uani 1 1 d U . .
O6 O 0.13954(19) 0.17424(15) 0.37276(16) 0.0265(5) Uani 1 1 d U . .
O2 O -0.02739(17) 0.33681(17) 0.40015(16) 0.0260(5) Uani 1 1 d U . .
O5 O 0.2037(2) 0.16945(15) 0.20129(16) 0.0300(5) Uani 1 1 d U . .
O3 O -0.63591(19) 0.3151(2) 0.15423(19) 0.0375(6) Uani 1 1 d U . .
O7 O 0.1935(2) -0.52438(16) 0.17756(17) 0.0353(6) Uani 1 1 d U . .
N1 N 0.1991(2) 0.32217(19) 0.01894(18) 0.0236(5) Uani 1 1 d U . .
N2 N 0.1318(2) 0.32447(18) 0.53670(18) 0.0224(5) Uani 1 1 d U . .
O4 O -0.69630(18) 0.31724(19) 0.32514(19) 0.0354(5) Uani 1 1 d U . .
O1 O 0.03173(18) 0.3262(2) 0.22994(17) 0.0337(5) Uani 1 1 d U . .
C24 C 0.1689(3) -0.4789(2) 0.2598(2) 0.0245(6) Uani 1 1 d U B .
C17 C 0.1552(3) -0.2009(2) 0.3251(2) 0.0218(6) Uani 1 1 d U B .
C23 C 0.1712(2) 0.1274(2) 0.2914(2) 0.0215(6) Uani 1 1 d U . .
C22 C 0.1495(3) -0.3085(2) 0.3342(2) 0.0229(6) Uani 1 1 d U B .
H22 H 0.1282 -0.3430 0.4005 0.027 Uiso 1 1 calc R . .
C12 C -0.6215(3) 0.3144(2) 0.2388(2) 0.0253(6) Uani 1 1 d U . .
C15 C 0.1341(3) -0.0374(2) 0.4013(2) 0.0262(7) Uani 1 1 d U . .
H15 H 0.1147 0.0011 0.4606 0.031 Uiso 1 1 calc R . .
C16 C 0.1288(3) -0.1419(2) 0.4120(2) 0.0269(7) Uani 1 1 d U . .
H16 H 0.1070 -0.1751 0.4790 0.032 Uiso 1 1 calc R . .
C1 C -0.1790(2) 0.3108(2) 0.2327(2) 0.0257(6) Uani 1 1 d U E .
H1 H -0.1187 0.2998 0.1707 0.031 Uiso 1 1 calc R . .
C6 C -0.2874(2) 0.3092(2) 0.2329(2) 0.0241(6) Uani 1 1 d U . .
C9 C -0.5050(2) 0.3112(2) 0.2372(2) 0.0262(6) Uani 1 1 d U . .
C14 C 0.1686(3) 0.0133(2) 0.3017(2) 0.0238(6) Uani 1 1 d U . .
C21 C 0.1741(3) -0.3638(2) 0.2488(2) 0.0287(7) Uani 1 1 d U . .
C27 C 0.1674(3) 0.3215(2) -0.1694(2) 0.0330(8) Uani 1 1 d U . .
C8 C -0.4153(3) 0.2930(3) 0.1453(3) 0.0333(8) Uani 1 1 d U . .
H8 H -0.4287 0.2812 0.0845 0.040 Uiso 1 1 calc R . .
C7 C -0.3099(3) 0.2921(3) 0.1435(2) 0.0333(8) Uani 1 1 d U . .
H7 H -0.2505 0.2797 0.0811 0.040 Uiso 1 1 calc R . .
C2 C -0.1591(2) 0.3277(3) 0.3196(2) 0.0259(6) Uani 1 1 d U . .
C13 C 0.1975(4) -0.0429(2) 0.2166(2) 0.0393(9) Uani 1 1 d U B .
H13 H 0.2225 -0.0089 0.1501 0.047 Uiso 1 1 calc R . .
C32 C 0.1527(3) 0.3217(3) 0.7293(3) 0.0357(8) Uani 1 1 d U . .
C10 C -0.4850(3) 0.3271(3) 0.3249(2) 0.0321(7) Uani 1 1 d U . .
H10 H -0.5453 0.3386 0.3867 0.039 Uiso 1 1 calc R . .
C5 C -0.3769(3) 0.3266(3) 0.3252(2) 0.0299(7) Uani 1 1 d U E .
C31A C 0.1074(6) 0.4046(4) 0.6912(4) 0.0190(13) Uiso 0.545(8) 1 d PU A 1
H31A H 0.0823 0.4639 0.7299 0.023 Uiso 0.545(8) 1 calc PR A 1
C4 C -0.3543(3) 0.3445(4) 0.4149(3) 0.0462(10) Uani 1 1 d U . .
H4 H -0.4137 0.3566 0.4773 0.055 Uiso 1 1 calc R E .
C3 C -0.2490(3) 0.3444(3) 0.4128(3) 0.0430(9) Uani 1 1 d U E .
H3 H -0.2354 0.3555 0.4737 0.052 Uiso 1 1 calc R . .
C30A C 0.0972(6) 0.4036(5) 0.5949(5) 0.0233(14) Uiso 0.545(8) 1 d PU A 1
H30A H 0.0638 0.4626 0.5701 0.028 Uiso 0.545(8) 1 calc PR A 1
C18 C 0.1908(3) -0.1504(2) 0.2255(2) 0.0372(9) Uani 1 1 d U . .
C20A C 0.2229(6) -0.3136(4) 0.1471(4) 0.0217(14) Uiso 0.602(14) 1 d PU B 1
H20A H 0.2469 -0.3528 0.0878 0.026 Uiso 0.602(14) 1 calc PR B 1
C19A C 0.2343(6) -0.2107(4) 0.1365(4) 0.0237(14) Uiso 0.602(14) 1 d PU B 1
H19A H 0.2709 -0.1789 0.0706 0.028 Uiso 0.602(14) 1 calc PR B 1
C11 C -0.0424(2) 0.3303(2) 0.3158(2) 0.0227(6) Uani 1 1 d U E .
C34A C 0.1272(5) 0.2367(4) 0.5949(4) 0.0226(14) Uiso 0.545(8) 1 d PU A 1
H34A H 0.1175 0.1751 0.5688 0.027 Uiso 0.545(8) 1 calc PR A 1
C33A C 0.1359(5) 0.2323(5) 0.6916(5) 0.0273(15) Uiso 0.545(8) 1 d PU A 1
H33A H 0.1305 0.1692 0.7316 0.033 Uiso 0.545(8) 1 calc PR A 1
O10 O 0.2037(5) -0.0405(5) -0.0869(5) 0.1123(19) Uiso 0.80 1 d PDU C -1
N4 N 0.1026(6) -0.0511(5) -0.1913(5) 0.099(2) Uiso 0.80 1 d PDU C -1
C38 C 0.1974(6) -0.0369(5) -0.1708(6) 0.0776(19) Uiso 0.80 1 d PDU C -1
H38 H 0.2621 -0.0233 -0.2280 0.093 Uiso 0.80 1 calc PR C -1
C39 C 0.1010(6) -0.0461(6) -0.2952(5) 0.083(2) Uiso 0.80 1 d PDU C -1
H39A H 0.1765 -0.0457 -0.3445 0.124 Uiso 0.80 1 calc PR C -1
H39B H 0.0589 0.0167 -0.3070 0.124 Uiso 0.80 1 calc PR C -1
H39C H 0.0663 -0.1060 -0.3044 0.124 Uiso 0.80 1 calc PR C -1
C40 C 0.0033(9) -0.0730(10) -0.1018(9) 0.169(5) Uiso 0.80 1 d PDU C -1
H40A H -0.0117 -0.1452 -0.0995 0.254 Uiso 0.80 1 calc PR C -1
H40B H -0.0596 -0.0292 -0.1079 0.254 Uiso 0.80 1 calc PR C -1
H40C H 0.0152 -0.0594 -0.0385 0.254 Uiso 0.80 1 calc PR C -1
N3 N 0.4113(9) -0.0069(9) 0.4204(8) 0.100(3) Uiso 0.50 1 d PDU D -1
C35 C 0.3697(13) 0.0730(12) 0.4827(10) 0.143(6) Uiso 0.50 1 d PDU D -1
H35 H 0.3672 0.1427 0.4577 0.171 Uiso 0.50 1 calc PR D -1
O9 O 0.3352(9) 0.0445(8) 0.5759(8) 0.116(3) Uiso 0.50 1 d PDU D -1
C36 C 0.4550(13) 0.0226(12) 0.3147(10) 0.115(5) Uiso 0.50 1 d PDU D -1
H36A H 0.4587 0.0973 0.3059 0.172 Uiso 0.50 1 calc PR D -1
H36B H 0.4075 0.0015 0.2798 0.172 Uiso 0.50 1 calc PR D -1
H36C H 0.5291 -0.0104 0.2848 0.172 Uiso 0.50 1 calc PR D -1
C37 C 0.4108(17) -0.1145(11) 0.4426(16) 0.161(7) Uiso 0.50 1 d PDU D -1
H37A H 0.3639 -0.1290 0.5143 0.241 Uiso 0.50 1 calc PR D -1
H37B H 0.4861 -0.1430 0.4322 0.241 Uiso 0.50 1 calc PR D -1
H37C H 0.3821 -0.1457 0.3966 0.241 Uiso 0.50 1 calc PR D -1
C33B C 0.2030(7) 0.2404(6) 0.6633(6) 0.037(2) Uiso 0.455(8) 1 d PU A 2
H33B H 0.2440 0.1847 0.6842 0.044 Uiso 0.455(8) 1 calc PR A 2
C34B C 0.1909(7) 0.2444(6) 0.5684(6) 0.0334(19) Uiso 0.455(8) 1 d PU A 2
H34B H 0.2243 0.1906 0.5237 0.040 Uiso 0.455(8) 1 calc PR A 2
C30B C 0.1368(7) 0.4112(5) 0.5775(6) 0.0210(16) Uiso 0.455(8) 1 d PU A 2
H30B H 0.1319 0.4744 0.5398 0.025 Uiso 0.455(8) 1 calc PR A 2
C31B C 0.1488(8) 0.4138(6) 0.6727(6) 0.0304(19) Uiso 0.455(8) 1 d PU A 2
H31B H 0.1542 0.4770 0.6984 0.036 Uiso 0.455(8) 1 calc PR A 2
C19B C 0.1875(9) -0.2073(6) 0.1409(6) 0.020(2) Uiso 0.398(14) 1 d PU B 2
H19B H 0.1918 -0.1722 0.0770 0.024 Uiso 0.398(14) 1 calc PR B 2
C20B C 0.1780(9) -0.3119(6) 0.1539(6) 0.020(2) Uiso 0.398(14) 1 d PU B 2
H20B H 0.1742 -0.3488 0.0996 0.024 Uiso 0.398(14) 1 calc PR B 2
C28A C 0.1220(7) 0.4045(6) -0.1036(6) 0.0401(19) Uiso 0.523(9) 1 d PU E 1
H28A H 0.0797 0.4603 -0.1227 0.048 Uiso 0.523(9) 1 calc PR E 1
C29A C 0.1407(7) 0.4017(5) -0.0126(6) 0.0362(18) Uiso 0.523(9) 1 d PU E 1
H29A H 0.1119 0.4576 0.0305 0.043 Uiso 0.523(9) 1 calc PR E 1
C29B C 0.1986(6) 0.4087(5) -0.0383(5) 0.0233(16) Uiso 0.477(9) 1 d PU E 2
H29B H 0.2072 0.4712 -0.0131 0.028 Uiso 0.477(9) 1 calc PR E 2
C28B C 0.1860(6) 0.4111(5) -0.1323(5) 0.0283(18) Uiso 0.477(9) 1 d PU E 2
H28B H 0.1899 0.4741 -0.1725 0.034 Uiso 0.477(9) 1 calc PR E 2
C25B C 0.2300(6) 0.2404(4) -0.0369(4) 0.0133(12) Uiso 0.523(9) 1 d PU E 1
H25B H 0.2639 0.1819 -0.0118 0.016 Uiso 0.523(9) 1 calc PR E 1
C25A C 0.1880(9) 0.2359(7) -0.0188(7) 0.039(2) Uiso 0.477(9) 1 d PU E 2
H25A H 0.1912 0.1731 0.0201 0.047 Uiso 0.477(9) 1 calc PR E 2
C26A C 0.1721(9) 0.2322(7) -0.1117(7) 0.041(2) Uiso 0.477(9) 1 d PU E 2
H26A H 0.1645 0.1684 -0.1352 0.049 Uiso 0.477(9) 1 calc PR E 2
C26B C 0.2151(6) 0.2367(4) -0.1303(5) 0.0171(13) Uiso 0.523(9) 1 d PU E 1
H26B H 0.2374 0.1762 -0.1674 0.021 Uiso 0.523(9) 1 calc PR E 1

loop_
_atom_site_aniso_label
_atom_site_aniso_U_11
_atom_site_aniso_U_22
_atom_site_aniso_U_33
_atom_site_aniso_U_23
_atom_site_aniso_U_13
_atom_site_aniso_U_12
Zn1 0.02175(18) 0.01266(17) 0.01345(16) -0.00028(11) -0.01004(13) -0.00190(12)
Zn2 0.02035(18) 0.01241(17) 0.01353(16) -0.00026(11) -0.00976(13) -0.00171(12)
O8 0.0463(13) 0.0130(10) 0.0227(10) 0.0013(8) -0.0145(10) -0.0057(9)
O6 0.0433(13) 0.0121(9) 0.0245(11) -0.0033(8) -0.0121(10) -0.0009(9)
O2 0.0217(11) 0.0345(12) 0.0256(11) -0.0006(9) -0.0130(9) -0.0018(9)
O5 0.0535(15) 0.0133(10) 0.0223(11) 0.0000(8) -0.0120(10) -0.0037(10)
O3 0.0260(12) 0.0540(16) 0.0401(13) 0.0041(11) -0.0210(11) -0.0094(11)
O7 0.0721(18) 0.0122(10) 0.0247(11) -0.0019(8) -0.0197(11) -0.0054(10)
N1 0.0375(15) 0.0209(12) 0.0169(11) 0.0005(9) -0.0155(11) -0.0014(11)
N2 0.0359(14) 0.0195(12) 0.0167(11) -0.0002(9) -0.0153(10) -0.0016(10)
O4 0.0194(11) 0.0471(15) 0.0418(14) -0.0004(11) -0.0133(10) -0.0033(10)
O1 0.0196(11) 0.0576(16) 0.0260(11) -0.0026(11) -0.0104(9) -0.0027(10)
C24 0.0422(18) 0.0120(13) 0.0244(15) -0.0015(11) -0.0171(13) -0.0037(12)
C17 0.0338(16) 0.0124(13) 0.0184(13) -0.0013(11) -0.0077(12) -0.0023(12)
C23 0.0290(15) 0.0143(13) 0.0237(14) -0.0005(11) -0.0123(12) -0.0025(11)
C22 0.0352(17) 0.0137(13) 0.0189(13) 0.0020(11) -0.0084(12) -0.0048(12)
C12 0.0238(15) 0.0215(15) 0.0347(17) 0.0020(12) -0.0156(13) -0.0032(12)
C15 0.0417(18) 0.0157(14) 0.0196(14) -0.0037(11) -0.0080(13) -0.0026(13)
C16 0.0461(19) 0.0166(14) 0.0168(13) 0.0013(11) -0.0094(13) -0.0046(13)
C1 0.0212(15) 0.0328(17) 0.0220(14) -0.0027(12) -0.0064(12) -0.0004(13)
C6 0.0204(14) 0.0304(16) 0.0237(14) -0.0011(12) -0.0105(12) -0.0022(12)
C9 0.0214(15) 0.0287(16) 0.0317(16) 0.0024(13) -0.0131(13) -0.0050(12)
C14 0.0363(17) 0.0117(13) 0.0232(14) 0.0002(11) -0.0103(13) -0.0033(12)
C21 0.053(2) 0.0112(13) 0.0225(15) 0.0002(11) -0.0132(14) -0.0030(13)
C27 0.062(2) 0.0238(16) 0.0224(15) -0.0038(12) -0.0281(16) 0.0054(15)
C8 0.0285(17) 0.050(2) 0.0276(16) -0.0053(15) -0.0161(14) -0.0066(15)
C7 0.0256(17) 0.052(2) 0.0222(15) -0.0079(14) -0.0071(13) -0.0027(15)
C2 0.0184(14) 0.0356(17) 0.0261(15) -0.0003(13) -0.0115(12) -0.0004(12)
C13 0.079(3) 0.0151(15) 0.0183(15) 0.0027(12) -0.0099(16) -0.0065(16)
C32 0.067(2) 0.0261(17) 0.0257(16) -0.0013(13) -0.0307(17) -0.0003(16)
C10 0.0209(15) 0.051(2) 0.0263(16) 0.0006(14) -0.0105(13) -0.0028(14)
C5 0.0214(15) 0.046(2) 0.0236(15) -0.0025(14) -0.0098(13) 0.0002(14)
C4 0.0226(17) 0.092(3) 0.0237(17) -0.0084(18) -0.0083(14) 0.0012(18)
C3 0.0276(18) 0.082(3) 0.0229(16) -0.0094(17) -0.0133(14) 0.0016(18)
C18 0.073(3) 0.0162(15) 0.0207(15) 0.0003(12) -0.0133(16) -0.0065(16)
C11 0.0197(14) 0.0238(15) 0.0268(15) 0.0017(12) -0.0116(12) -0.0005(12)

loop_
_atom_type_symbol
_atom_type_description
_atom_type_scat_dispersion_real
_atom_type_scat_dispersion_imag
_atom_type_scat_source
C C 0.0033 0.0016 'International Tables Vol C Tables 4.2.6.8 and 6.1.1.4'
H H 0.0000 0.0000 'International Tables Vol C Tables 4.2.6.8 and 6.1.1.4'
N N 0.0061 0.0033 'International Tables Vol C Tables 4.2.6.8 and 6.1.1.4'
O O 0.0106 0.0060 'International Tables Vol C Tables 4.2.6.8 and 6.1.1.4'
Zn Zn 0.2839 1.4301 'International Tables Vol C Tables 4.2.6.8 and 6.1.1.4'

loop_
_geom_angle_atom_site_label_1
_geom_angle_atom_site_label_2
_geom_angle_atom_site_label_3
_geom_angle
_geom_angle_site_symmetry_1
_geom_angle_site_symmetry_3
O5 Zn1 O7 160.94(9) . 1_565
O5 Zn1 N1 99.72(9) . .
O7 Zn1 N1 99.03(9) 1_565 .
O5 Zn1 O3 88.07(10) . 1_655
O7 Zn1 O3 89.34(11) 1_565 1_655
N1 Zn1 O3 108.24(10) . 1_655
O5 Zn1 O1 87.31(10) . .
O7 Zn1 O1 88.54(11) 1_565 .
N1 Zn1 O1 92.25(10) . .
O3 Zn1 O1 159.48(9) 1_655 .
O5 Zn1 Zn2 80.98(6) . .
O7 Zn1 Zn2 80.13(6) 1_565 .
N1 Zn1 Zn2 162.11(8) . .
O3 Zn1 Zn2 89.65(7) 1_655 .
O1 Zn1 Zn2 69.88(6) . .
N2 Zn2 O8 101.68(9) . 1_565
N2 Zn2 O6 99.98(9) . .
O8 Zn2 O6 158.00(8) 1_565 .
N2 Zn2 O2 106.19(9) . .
O8 Zn2 O2 89.19(9) 1_565 .
O6 Zn2 O2 88.46(9) . .
N2 Zn2 O4 94.34(10) . 1_655
O8 Zn2 O4 87.12(10) 1_565 1_655
O6 Zn2 O4 87.46(9) . 1_655
O2 Zn2 O4 159.46(9) . 1_655
N2 Zn2 Zn1 164.02(8) . .
O8 Zn2 Zn1 79.59(6) 1_565 .
O6 Zn2 Zn1 78.53(6) . .
O2 Zn2 Zn1 89.72(6) . .
O4 Zn2 Zn1 69.75(7) 1_655 .
C24 O8 Zn2 127.54(18) . 1_545
C23 O6 Zn2 128.97(19) . .
C11 O2 Zn2 115.10(18) . .
C23 O5 Zn1 126.07(18) . .
C12 O3 Zn1 114.9(2) . 1_455
C24 O7 Zn1 126.6(2) . 1_545
C25B N1 C29B 112.4(4) . .
C25B N1 C25A 22.6(4) . .
C29B N1 C25A 117.4(5) . .
C25B N1 C29A 118.0(4) . .
C29B N1 C29A 31.0(3) . .
C25A N1 C29A 109.8(5) . .
C25B N1 Zn1 122.9(3) . .
C29B N1 Zn1 121.7(3) . .
C25A N1 Zn1 120.7(4) . .
C29A N1 Zn1 117.5(3) . .
C30A N2 C30B 21.8(3) . .
C30A N2 C34A 110.6(4) . .
C30B N2 C34A 118.0(4) . .
C30A N2 C34B 117.7(5) . .
C30B N2 C34B 111.2(5) . .
C34A N2 C34B 33.9(3) . .
C30A N2 Zn2 123.4(3) . .
C30B N2 Zn2 120.0(3) . .
C34A N2 Zn2 122.0(3) . .
C34B N2 Zn2 117.3(4) . .
C12 O4 Zn2 140.3(2) . 1_455
C11 O1 Zn1 139.9(2) . .
O8 C24 O7 125.9(3) . .
O8 C24 C21 117.5(2) . .
O7 C24 C21 116.5(3) . .
C22 C17 C16 122.2(3) . .
C22 C17 C18 119.0(3) . .
C16 C17 C18 118.8(3) . .
O6 C23 O5 125.0(3) . .
O6 C23 C14 117.5(3) . .
O5 C23 C14 117.5(2) . .
C21 C22 C17 121.1(3) . .
C21 C22 H22 119.5 . .
C17 C22 H22 119.5 . .
O4 C12 O3 125.3(3) . .
O4 C12 C9 116.8(3) . .
O3 C12 C9 117.9(3) . .
C16 C15 C14 120.2(3) . .
C16 C15 H15 119.9 . .
C14 C15 H15 119.9 . .
C15 C16 C17 121.1(3) . .
C15 C16 H16 119.5 . .
C17 C16 H16 119.5 . .
C2 C1 C6 121.4(3) . .
C2 C1 H1 119.3 . .
C6 C1 H1 119.3 . .
C1 C6 C5 119.1(3) . .
C1 C6 C7 122.3(3) . .
C5 C6 C7 118.6(3) . .
C10 C9 C8 119.4(3) . .
C10 C9 C12 120.1(3) . .
C8 C9 C12 120.5(3) . .
C13 C14 C15 119.5(3) . .
C13 C14 C23 121.0(3) . .
C15 C14 C23 119.5(3) . .
C22 C21 C20B 119.2(4) . .
C22 C21 C20A 119.3(3) . .
C20B C21 C20A 22.3(3) . .
C22 C21 C24 120.4(3) . .
C20B C21 C24 118.7(4) . .
C20A C21 C24 119.6(3) . .
C26A C27 C26B 22.3(4) . .
C26A C27 C28B 116.6(5) . .
C26B C27 C28B 110.2(4) . .
C26A C27 C28A 110.0(5) . .
C26B C27 C28A 117.2(4) . .
C28B C27 C28A 32.6(3) . .
C26A C27 C32 121.5(5) . 1_554
C26B C27 C32 121.4(3) . 1_554
C28B C27 C32 121.7(4) . 1_554
C28A C27 C32 121.1(4) . 1_554
C7 C8 C9 120.4(3) . .
C7 C8 H8 119.8 . .
C9 C8 H8 119.8 . .
C8 C7 C6 121.1(3) . .
C8 C7 H7 119.5 . .
C6 C7 H7 119.5 . .
C1 C2 C3 119.7(3) . .
C1 C2 C11 119.8(3) . .
C3 C2 C11 120.5(3) . .
C14 C13 C18 121.4(3) . .
C14 C13 H13 119.3 . .
C18 C13 H13 119.3 . .
C31A C32 C31B 22.2(4) . .
C31A C32 C33A 111.1(4) . .
C31B C32 C33A 118.3(5) . .
C31A C32 C33B 118.2(5) . .
C31B C32 C33B 111.1(5) . .
C33A C32 C33B 34.5(4) . .
C31A C32 C27 121.2(4) . 1_556
C31B C32 C27 119.8(4) . 1_556
C33A C32 C27 121.7(4) . 1_556
C33B C32 C27 119.8(4) . 1_556
C9 C10 C5 121.4(3) . .
C9 C10 H10 119.3 . .
C5 C10 H10 119.3 . .
C10 C5 C6 119.1(3) . .
C10 C5 C4 122.3(3) . .
C6 C5 C4 118.6(3) . .
C32 C31A C30A 120.0(5) . .
C32 C31A H31A 120.0 . .
C30A C31A H31A 120.0 . .
C3 C4 C5 121.1(3) . .
C3 C4 H4 119.5 . .
C5 C4 H4 119.5 . .
C4 C3 C2 120.1(3) . .
C4 C3 H3 119.9 . .
C2 C3 H3 119.9 . .
N2 C30A C31A 123.0(5) . .
N2 C30A H30A 118.5 . .
C31A C30A H30A 118.5 . .
C13 C18 C17 118.9(3) . .
C13 C18 C19A 121.2(3) . .
C17 C18 C19A 119.3(3) . .
C13 C18 C19B 122.0(4) . .
C17 C18 C19B 116.7(4) . .
C19A C18 C19B 23.4(3) . .
C19A C20A C21 120.3(4) . .
C19A C20A H20A 119.9 . .
C21 C20A H20A 119.9 . .
C20A C19A C18 119.7(5) . .
C20A C19A H19A 120.1 . .
C18 C19A H19A 120.1 . .
O1 C11 O2 125.1(3) . .
O1 C11 C2 117.3(3) . .
O2 C11 C2 117.6(3) . .
N2 C34A C33A 122.6(5) . .
N2 C34A H34A 118.7 . .
C33A C34A H34A 118.7 . .
C34A C33A C32 119.0(5) . .
C34A C33A H33A 120.5 . .
C32 C33A H33A 120.5 . .
C38 N4 C39 122.1(7) . .
C38 N4 C40 116.8(8) . .
C39 N4 C40 121.1(8) . .
O10 C38 N4 125.1(7) . .
O10 C38 H38 117.5 . .
N4 C38 H38 117.5 . .
C35 N3 C36 114.2(12) . .
C35 N3 C37 131.3(14) . .
C36 N3 C37 114.3(14) . .
O9 C35 N3 112.6(14) . .
O9 C35 H35 123.7 . .
N3 C35 H35 123.7 . .
C34B C33B C32 118.5(7) . .
C34B C33B H33B 120.8 . .
C32 C33B H33B 120.8 . .
N2 C34B C33B 121.7(7) . .
N2 C34B H34B 119.1 . .
C33B C34B H34B 119.1 . .
N2 C30B C31B 123.1(6) . .
N2 C30B H30B 118.4 . .
C31B C30B H30B 118.4 . .
C32 C31B C30B 118.4(7) . .
C32 C31B H31B 120.8 . .
C30B C31B H31B 120.8 . .
C20B C19B C18 120.0(6) . .
C20B C19B H19B 120.0 . .
C18 C19B H19B 120.0 . .
C19B C20B C21 119.5(6) . .
C19B C20B H20B 120.3 . .
C21 C20B H20B 120.3 . .
C29A C28A C27 118.6(6) . .
C29A C28A H28A 120.7 . .
C27 C28A H28A 120.7 . .
N1 C29A C28A 122.8(6) . .
N1 C29A H29A 118.6 . .
C28A C29A H29A 118.6 . .
N1 C29B C28B 122.4(6) . .
N1 C29B H29B 118.8 . .
C28B C29B H29B 118.8 . .
C29B C28B C27 120.4(6) . .
C29B C28B H28B 119.8 . .
C27 C28B H28B 119.8 . .
N1 C25B C26B 122.8(5) . .
N1 C25B H25B 118.6 . .
C26B C25B H25B 118.6 . .
N1 C25A C26A 123.7(8) . .
N1 C25A H25A 118.2 . .
C26A C25A H25A 118.2 . .
C27 C26A C25A 119.3(8) . .
C27 C26A H26A 120.3 . .
C25A C26A H26A 120.3 . .
C25B C26B C27 119.8(5) . .
C25B C26B H26B 120.1 . .
C27 C26B H26B 120.1 . .

loop_
_geom_bond_atom_site_label_1
_geom_bond_atom_site_label_2
_geom_bond_distance
_geom_bond_site_symmetry_2
Zn1 O5 2.022(2) .
Zn1 O7 2.027(2) 1_565
Zn1 N1 2.039(2) .
Zn1 O3 2.045(2) 1_655
Zn1 O1 2.085(2) .
Zn1 Zn2 2.9519(4) .
Zn2 N2 2.026(2) .
Zn2 O8 2.0274(19) 1_565
Zn2 O6 2.0357(19) .
Zn2 O2 2.043(2) .
Zn2 O4 2.069(2) 1_655
O8 C24 1.251(4) .
O8 Zn2 2.0274(19) 1_545
O6 C23 1.254(3) .
O2 C11 1.266(3) .
O5 C23 1.266(3) .
O3 C12 1.255(4) .
O3 Zn1 2.045(2) 1_455
O7 C24 1.261(3) .
O7 Zn1 2.027(2) 1_545
N1 C25B 1.326(6) .
N1 C29B 1.328(7) .
N1 C25A 1.329(9) .
N1 C29A 1.365(8) .
N2 C30A 1.318(6) .
N2 C30B 1.332(7) .
N2 C34A 1.341(6) .
N2 C34B 1.376(8) .
O4 C12 1.251(4) .
O4 Zn2 2.069(2) 1_455
O1 C11 1.244(4) .
C24 C21 1.509(4) .
C17 C22 1.412(4) .
C17 C16 1.413(4) .
C17 C18 1.420(4) .
C23 C14 1.493(4) .
C22 C21 1.370(4) .
C22 H22 0.9500 .
C12 C9 1.504(4) .
C15 C16 1.370(4) .
C15 C14 1.420(4) .
C15 H15 0.9500 .
C16 H16 0.9500 .
C1 C2 1.362(4) .
C1 C6 1.410(4) .
C1 H1 0.9500 .
C6 C5 1.414(4) .
C6 C7 1.416(4) .
C9 C10 1.370(4) .
C9 C8 1.414(4) .
C14 C13 1.368(4) .
C21 C20B 1.418(8) .
C21 C20A 1.455(6) .
C27 C26A 1.370(9) .
C27 C26B 1.386(7) .
C27 C28B 1.398(7) .
C27 C28A 1.428(8) .
C27 C32 1.487(4) 1_554
C8 C7 1.362(5) .
C8 H8 0.9500 .
C7 H7 0.9500 .
C2 C3 1.423(4) .
C2 C11 1.504(4) .
C13 C18 1.413(4) .
C13 H13 0.9500 .
C32 C31A 1.346(7) .
C32 C31B 1.389(9) .
C32 C33A 1.390(6) .
C32 C33B 1.421(9) .
C32 C27 1.487(4) 1_556
C10 C5 1.407(4) .
C10 H10 0.9500 .
C5 C4 1.423(4) .
C31A C30A 1.392(8) .
C31A H31A 0.9500 .
C4 C3 1.360(5) .
C4 H4 0.9500 .
C3 H3 0.9500 .
C30A H30A 0.9500 .
C18 C19A 1.438(6) .
C18 C19B 1.462(8) .
C20A C19A 1.360(7) .
C20A H20A 0.9500 .
C19A H19A 0.9500 .
C34A C33A 1.385(8) .
C34A H34A 0.9500 .
C33A H33A 0.9500 .
O10 C38 1.196(6) .
N4 C38 1.392(7) .
N4 C39 1.449(7) .
N4 C40 1.473(8) .
C38 H38 0.9500 .
C39 H39A 0.9800 .
C39 H39B 0.9800 .
C39 H39C 0.9800 .
C40 H40A 0.9800 .
C40 H40B 0.9800 .
C40 H40C 0.9800 .
N3 C35 1.364(9) .
N3 C36 1.409(9) .
N3 C37 1.417(9) .
C35 O9 1.248(9) .
C35 H35 0.9500 .
C36 H36A 0.9800 .
C36 H36B 0.9800 .
C36 H36C 0.9800 .
C37 H37A 0.9800 .
C37 H37B 0.9800 .
C37 H37C 0.9800 .
C33B C34B 1.381(11) .
C33B H33B 0.9500 .
C34B H34B 0.9500 .
C30B C31B 1.391(10) .
C30B H30B 0.9500 .
C31B H31B 0.9500 .
C19B C20B 1.378(11) .
C19B H19B 0.9500 .
C20B H20B 0.9500 .
C28A C29A 1.368(10) .
C28A H28A 0.9500 .
C29A H29A 0.9500 .
C29B C28B 1.372(9) .
C29B H29B 0.9500 .
C28B H28B 0.9500 .
C25B C26B 1.386(7) .
C25B H25B 0.9500 .
C25A C26A 1.385(12) .
C25A H25A 0.9500 .
C26A H26A 0.9500 .
C26B H26B 0.9500 .

loop_
_platon_squeeze_void_nr
_platon_squeeze_void_average_x
_platon_squeeze_void_average_y
_platon_squeeze_void_average_z
_platon_squeeze_void_volume
_platon_squeeze_void_count_electrons
1 0.067 0.717 0.986 7 0
2 0.500 0.593 0.310 450 104
3 0.933 0.283 0.014 7 0
